data_2206412
loop_
_publ_author_name
'Johnston, Andrea'
'Florence, Alastair J.'
'Kennedy, Alan R.'

_publ_section_title
;
 Hydrochlorothiazide--1,4-dioxane (1/1)
;
_journal_coeditor_code DN6237
_journal_issue 8
_journal_name_full 'Acta Crystallographica Section E'
_journal_page_first o2573
_journal_page_last o2575
_journal_paper_doi 10.1107/S1600536805022464
_journal_volume 61
_journal_year 2005
_chemical_formula_iupac 'C7 H8 Cl N3 O4 S2, C4 H8 O2'
_chemical_formula_moiety 'C7 H8 Cl N3 O4 S2, C4 H8 O2'
_chemical_formula_sum 'C11 H16 Cl N3 O6 S2'
_chemical_formula_weight 385.84
_chemical_name_common
;
Hydrochlorothiazide--1,4-dioxane (1/1)
;
_chemical_name_systematic
;
6-chloro-3,4-dihydro-2H-1,2,4-benzothiadiazine-7-sulfonamide
1,1-dioxide--1,4-dioxane (1/1)
;
_space_group_IT_number 2
_symmetry_cell_setting triclinic
_symmetry_space_group_name_Hall '-P 1'
_symmetry_space_group_name_H-M 'P -1'
_atom_sites_solution_hydrogens geom
_atom_sites_solution_primary direct
_atom_sites_solution_secondary difmap
_cell_angle_alpha 87.046(2)
_cell_angle_beta 78.017(2)
_cell_angle_gamma 70.872(2)
_cell_formula_units_Z 2
_cell_length_a 6.6684(2)
_cell_length_b 9.8585(3)
_cell_length_c 12.9149(4)
_cell_measurement_reflns_used 3105
_cell_measurement_temperature 123(2)
_cell_measurement_theta_max 27.10
_cell_measurement_theta_min 1.00
_cell_volume 784.55(4)
_computing_cell_refinement 'DENZO and COLLECT'
_computing_data_collection
;
COLLECT (Hooft, 1988) and DENZO (Otwinowski & Minor, 1997)
;
_computing_data_reduction DENZO
_computing_molecular_graphics 'PLATON (Spek, 2003)'
_computing_publication_material SHELXL97
_computing_structure_refinement 'SHELXL97 (Sheldrick, 1997)'
_computing_structure_solution 'SHELXS97 (Sheldrick, 1997)'
_diffrn_ambient_temperature 123(2)
_diffrn_measured_fraction_theta_full 0.991
_diffrn_measured_fraction_theta_max 0.991
_diffrn_measurement_device_type 'Nonius KappaCCD'
_diffrn_measurement_method '\w and \f'
_diffrn_radiation_monochromator graphite
_diffrn_radiation_source 'fine-focus sealed tube'
_diffrn_radiation_type MoK\a
_diffrn_radiation_wavelength 0.71073
_diffrn_reflns_av_R_equivalents 0.035
_diffrn_reflns_av_sigmaI/netI 0.0376
_diffrn_reflns_limit_h_max 8
_diffrn_reflns_limit_h_min -8
_diffrn_reflns_limit_k_max 12
_diffrn_reflns_limit_k_min -12
_diffrn_reflns_limit_l_max 15
_diffrn_reflns_limit_l_min -16
_diffrn_reflns_number 12343
_diffrn_reflns_theta_full 27.12
_diffrn_reflns_theta_max 27.12
_diffrn_reflns_theta_min 1.61
_exptl_absorpt_coefficient_mu 0.544
_exptl_absorpt_correction_type none
_exptl_crystal_colour colourless
_exptl_crystal_density_diffrn 1.633
_exptl_crystal_density_method 'not measured'
_exptl_crystal_description 'flattened (Plate?)'
_exptl_crystal_F_000 400
_exptl_crystal_size_max 0.50
_exptl_crystal_size_mid 0.20
_exptl_crystal_size_min 0.08
_refine_diff_density_max 0.353
_refine_diff_density_min -0.431
_refine_ls_extinction_method none
_refine_ls_goodness_of_fit_ref 1.031
_refine_ls_hydrogen_treatment mixed
_refine_ls_matrix_type full
_refine_ls_number_parameters 224
_refine_ls_number_reflns 3445
_refine_ls_number_restraints 0
_refine_ls_restrained_S_all 1.031
_refine_ls_R_factor_all 0.0432
_refine_ls_R_factor_gt 0.0311
_refine_ls_shift/su_max 0.000
_refine_ls_shift/su_mean 0.000
_refine_ls_structure_factor_coef Fsqd
_refine_ls_weighting_details 'w = 1/[\s^2^(Fo^2^)+(0.0335P)^2^+0.4818P] where P = (Fo^2^+2Fc^2^)/3'
_refine_ls_weighting_scheme calc
_refine_ls_wR_factor_gt 0.0728
_refine_ls_wR_factor_ref 0.0782
_reflns_number_gt 2879
_reflns_number_total 3445
_reflns_threshold_expression I>2\s(I)
_cod_data_source_file dn6237.cif
_cod_data_source_block I
_cod_database_code 2206412
_cod_database_fobs_code 2206412

loop_
_symmetry_equiv_pos_as_xyz
'x, y, z'
'-x, -y, -z'

loop_
_atom_site_label
_atom_site_fract_x
_atom_site_fract_y
_atom_site_fract_z
_atom_site_U_iso_or_equiv
_atom_site_adp_type
_atom_site_calc_flag
_atom_site_refinement_flags
_atom_site_occupancy
_atom_site_type_symbol
Cl1 0.07843(7) 0.65012(5) 0.09254(4) 0.01908(12) Uani d . 1 Cl
S1 0.88826(7) 0.17340(4) 0.20012(4) 0.01332(11) Uani d . 1 S
S2 0.42002(7) 0.73615(4) 0.20612(4) 0.01410(11) Uani d . 1 S
O1 0.9318(2) 0.20556(13) 0.29836(11) 0.0206(3) Uani d . 1 O
O2 1.05861(19) 0.14951(13) 0.10752(10) 0.0168(3) Uani d . 1 O
O3 0.5917(2) 0.72299(13) 0.26103(11) 0.0193(3) Uani d . 1 O
O4 0.4063(2) 0.82446(13) 0.11418(10) 0.0200(3) Uani d . 1 O
O5 0.1010(2) 0.58970(15) 0.43701(11) 0.0260(3) Uani d . 1 O
O6 0.5231(2) 0.09459(16) 0.41565(11) 0.0258(3) Uani d . 1 O
N1 0.8111(3) 0.03091(16) 0.21498(13) 0.0151(3) Uani d . 1 N
N2 0.5155(3) 0.12683(16) 0.12386(13) 0.0148(3) Uani d . 1 N
N3 0.1942(3) 0.79977(18) 0.28862(14) 0.0173(3) Uani d . 1 N
C1 0.7164(3) 0.01179(18) 0.12586(15) 0.0153(4) Uani d . 1 C
H1A 0.8206 0.0098 0.0586 0.018 Uiso calc R 1 H
H1B 0.6886 -0.0813 0.1322 0.018 Uiso calc R 1 H
C2 0.5001(3) 0.26611(18) 0.13433(13) 0.0130(4) Uani d . 1 C
C3 0.3216(3) 0.37838(19) 0.11015(14) 0.0140(4) Uani d . 1 C
H3 0.2157 0.3563 0.0814 0.017 Uiso calc R 1 H
C4 0.2995(3) 0.51923(19) 0.12782(14) 0.0136(4) Uani d . 1 C
C5 0.4490(3) 0.55796(18) 0.17218(14) 0.0128(4) Uani d . 1 C
C6 0.6283(3) 0.44909(18) 0.19318(14) 0.0140(4) Uani d . 1 C
H6 0.7334 0.4725 0.2218 0.017 Uiso calc R 1 H
C7 0.6567(3) 0.30640(18) 0.17301(14) 0.0129(4) Uani d . 1 C
C8 0.1831(3) 0.5178(2) 0.52605(17) 0.0273(5) Uani d . 1 C
H8A 0.2506 0.5768 0.5576 0.033 Uiso calc R 1 H
H8B 0.2958 0.4247 0.5025 0.033 Uiso calc R 1 H
C9 0.0039(4) 0.4925(2) 0.60737(16) 0.0296(5) Uani d . 1 C
H9A 0.0635 0.4404 0.6676 0.035 Uiso calc R 1 H
H9B -0.1035 0.5859 0.6345 0.035 Uiso calc R 1 H
C10 0.3289(3) 0.0572(2) 0.44691(17) 0.0271(5) Uani d . 1 C
H10A 0.2641 0.0582 0.3844 0.032 Uiso calc R 1 H
H10B 0.2226 0.1290 0.4991 0.032 Uiso calc R 1 H
C11 0.3771(4) -0.0892(2) 0.49485(16) 0.0267(5) Uani d . 1 C
H11A 0.2409 -0.1122 0.5177 0.032 Uiso calc R 1 H
H11B 0.4753 -0.1620 0.4411 0.032 Uiso calc R 1 H
H3N 0.095(4) 0.837(2) 0.2591(18) 0.021(6) Uiso d . 1 H
H1N 0.730(4) 0.039(2) 0.2727(18) 0.022(6) Uiso d . 1 H
H2N 0.416(4) 0.108(2) 0.1080(17) 0.020(6) Uiso d . 1 H
H4N 0.172(4) 0.741(3) 0.339(2) 0.039(7) Uiso d . 1 H

loop_
_atom_site_aniso_label
_atom_site_aniso_U_11
_atom_site_aniso_U_22
_atom_site_aniso_U_33
_atom_site_aniso_U_12
_atom_site_aniso_U_13
_atom_site_aniso_U_23
Cl1 0.0167(2) 0.0153(2) 0.0241(3) -0.00054(17) -0.00968(19) 0.00146(18)
S1 0.0128(2) 0.0109(2) 0.0167(2) -0.00285(17) -0.00548(17) 0.00024(17)
S2 0.0154(2) 0.0108(2) 0.0156(2) -0.00413(17) -0.00203(18) -0.00034(17)
O1 0.0239(7) 0.0184(7) 0.0214(7) -0.0040(6) -0.0132(6) -0.0006(6)
O2 0.0118(6) 0.0151(6) 0.0226(7) -0.0036(5) -0.0025(5) -0.0007(5)
O3 0.0181(7) 0.0162(6) 0.0247(7) -0.0050(5) -0.0066(6) -0.0032(5)
O4 0.0274(7) 0.0154(6) 0.0176(7) -0.0095(6) -0.0017(6) 0.0035(5)
O5 0.0361(8) 0.0293(8) 0.0194(7) -0.0191(7) -0.0085(6) 0.0080(6)
O6 0.0289(8) 0.0357(8) 0.0152(7) -0.0130(7) -0.0062(6) 0.0033(6)
N1 0.0156(8) 0.0127(7) 0.0168(8) -0.0046(6) -0.0033(7) 0.0017(6)
N2 0.0136(8) 0.0129(7) 0.0201(8) -0.0056(6) -0.0061(7) -0.0004(6)
N3 0.0165(8) 0.0144(8) 0.0179(8) -0.0009(7) -0.0034(7) 0.0010(7)
C1 0.0142(9) 0.0119(8) 0.0195(9) -0.0036(7) -0.0031(7) -0.0018(7)
C2 0.0138(8) 0.0147(9) 0.0101(8) -0.0048(7) -0.0011(7) -0.0008(7)
C3 0.0134(9) 0.0168(9) 0.0130(9) -0.0060(7) -0.0038(7) 0.0002(7)
C4 0.0110(8) 0.0145(9) 0.0121(9) -0.0010(7) -0.0011(7) 0.0022(7)
C5 0.0136(9) 0.0110(8) 0.0131(9) -0.0038(7) -0.0019(7) 0.0008(7)
C6 0.0125(8) 0.0152(9) 0.0148(9) -0.0057(7) -0.0016(7) -0.0010(7)
C7 0.0111(8) 0.0124(8) 0.0139(9) -0.0025(7) -0.0015(7) 0.0003(7)
C8 0.0301(11) 0.0320(12) 0.0257(11) -0.0151(9) -0.0116(9) 0.0062(9)
C9 0.0424(13) 0.0379(13) 0.0184(10) -0.0241(11) -0.0115(10) 0.0070(9)
C10 0.0215(10) 0.0382(12) 0.0208(11) -0.0070(9) -0.0073(9) 0.0009(9)
C11 0.0298(11) 0.0380(12) 0.0168(10) -0.0158(10) -0.0068(9) -0.0003(9)

loop_
_atom_type_symbol
_atom_type_description
_atom_type_scat_dispersion_real
_atom_type_scat_dispersion_imag
_atom_type_scat_source
Cl Cl 0.1484 0.1585 'International Tables Vol C Tables 4.2.6.8 and 6.1.1.4'
S S 0.1246 0.1234 'International Tables Vol C Tables 4.2.6.8 and 6.1.1.4'
O O 0.0106 0.0060 'International Tables Vol C Tables 4.2.6.8 and 6.1.1.4'
N N 0.0061 0.0033 'International Tables Vol C Tables 4.2.6.8 and 6.1.1.4'
C C 0.0033 0.0016 'International Tables Vol C Tables 4.2.6.8 and 6.1.1.4'
H H 0.0000 0.0000 'International Tables Vol C Tables 4.2.6.8 and 6.1.1.4'

loop_
_geom_angle_atom_site_label_1
_geom_angle_atom_site_label_2
_geom_angle_atom_site_label_3
_geom_angle_site_symmetry_1
_geom_angle_site_symmetry_3
_geom_angle
O1 S1 O2 . . 118.26(8)
O1 S1 N1 . . 108.70(8)
O2 S1 N1 . . 107.54(8)
O1 S1 C7 . . 110.05(8)
O2 S1 C7 . . 108.81(8)
N1 S1 C7 . . 102.26(8)
O3 S2 O4 . . 118.54(8)
O3 S2 N3 . . 107.75(9)
O4 S2 N3 . . 106.87(9)
O3 S2 C5 . . 105.19(8)
O4 S2 C5 . . 110.01(8)
N3 S2 C5 . . 108.10(8)
C8 O5 C9 . 2_566 110.22(15)
C10 O6 C11 . 2_656 110.16(15)
C1 N1 S1 . . 111.21(12)
C1 N1 H1N . . 114.2(16)
S1 N1 H1N . . 107.2(15)
C2 N2 C1 . . 121.31(15)
C2 N2 H2N . . 119.1(15)
C1 N2 H2N . . 119.0(15)
S2 N3 H3N . . 112.0(16)
S2 N3 H4N . . 113.6(17)
H3N N3 H4N . . 116(2)
N2 C1 N1 . . 111.09(14)
N2 C1 H1A . . 109.4
N1 C1 H1A . . 109.4
N2 C1 H1B . . 109.4
N1 C1 H1B . . 109.4
H1A C1 H1B . . 108.0
N2 C2 C3 . . 121.02(16)
N2 C2 C7 . . 122.07(16)
C3 C2 C7 . . 116.88(15)
C4 C3 C2 . . 120.68(16)
C4 C3 H3 . . 119.7
C2 C3 H3 . . 119.7
C3 C4 C5 . . 122.04(16)
C3 C4 Cl1 . . 117.42(14)
C5 C4 Cl1 . . 120.55(13)
C6 C5 C4 . . 117.82(16)
C6 C5 S2 . . 117.75(13)
C4 C5 S2 . . 124.42(13)
C5 C6 C7 . . 120.92(16)
C5 C6 H6 . . 119.5
C7 C6 H6 . . 119.5
C6 C7 C2 . . 121.50(16)
C6 C7 S1 . . 118.84(14)
C2 C7 S1 . . 119.63(13)
O5 C8 C9 . . 110.31(17)
O5 C8 H8A . . 109.6
C9 C8 H8A . . 109.6
O5 C8 H8B . . 109.6
C9 C8 H8B . . 109.6
H8A C8 H8B . . 108.1
O5 C9 C8 2_566 . 110.81(17)
O5 C9 H9A 2_566 . 109.5
C8 C9 H9A . . 109.5
O5 C9 H9B 2_566 . 109.5
C8 C9 H9B . . 109.5
H9A C9 H9B . . 108.1
O6 C10 C11 . . 110.61(17)
O6 C10 H10A . . 109.5
C11 C10 H10A . . 109.5
O6 C10 H10B . . 109.5
C11 C10 H10B . . 109.5
H10A C10 H10B . . 108.1
O6 C11 C10 2_656 . 110.62(17)
O6 C11 H11A 2_656 . 109.5
C10 C11 H11A . . 109.5
O6 C11 H11B 2_656 . 109.5
C10 C11 H11B . . 109.5
H11A C11 H11B . . 108.1

loop_
_geom_bond_atom_site_label_1
_geom_bond_atom_site_label_2
_geom_bond_site_symmetry_2
_geom_bond_distance
Cl1 C4 . 1.7372(18)
S1 O1 . 1.4316(13)
S1 O2 . 1.4373(13)
S1 N1 . 1.6371(15)
S1 C7 . 1.7541(17)
S2 O3 . 1.4357(13)
S2 O4 . 1.4362(13)
S2 N3 . 1.6060(16)
S2 C5 . 1.7713(17)
O5 C8 . 1.431(2)
O5 C9 2_566 1.435(2)
O6 C10 . 1.434(2)
O6 C11 2_656 1.439(2)
N1 C1 . 1.470(2)
N1 H1N . 0.82(2)
N2 C2 . 1.355(2)
N2 C1 . 1.448(2)
N2 H2N . 0.81(2)
N3 H3N . 0.81(2)
N3 H4N . 0.87(3)
C1 H1A . 0.9900
C1 H1B . 0.9900
C2 C3 . 1.412(2)
C2 C7 . 1.416(2)
C3 C4 . 1.373(2)
C3 H3 . 0.9500
C4 C5 . 1.406(2)
C5 C6 . 1.386(2)
C6 C7 . 1.388(2)
C6 H6 . 0.9500
C8 C9 . 1.497(3)
C8 H8A . 0.9900
C8 H8B . 0.9900
C9 O5 2_566 1.435(2)
C9 H9A . 0.9900
C9 H9B . 0.9900
C10 C11 . 1.502(3)
C10 H10A . 0.9900
C10 H10B . 0.9900
C11 O6 2_656 1.439(2)
C11 H11A . 0.9900
C11 H11B . 0.9900

loop_
_geom_hbond_atom_site_label_D
_geom_hbond_atom_site_label_H
_geom_hbond_atom_site_label_A
_geom_hbond_site_symmetry_A
_geom_hbond_distance_DH
_geom_hbond_distance_HA
_geom_hbond_distance_DA
_geom_hbond_angle_DHA
_geom_hbond_publ_flag
N1 H1N O6 . 0.82(2) 2.04(2) 2.848(2) 170.4(18) yes
N2 H2N O2 1_455 0.81(2) 2.28(3) 3.032(2) 153.7(18) yes
N3 H3N N1 1_465 0.81(2) 2.35(2) 3.097(3) 154.5(19) yes
N3 H4N O5 . 0.87(3) 2.02(3) 2.879(2) 170(3) yes
C1 H1A O2 . 0.99 2.60 2.980(2) 103 yes
C1 H1A O2 2_755 0.99 2.55 3.304(2) 133 yes
C1 H1B O4 1_545 0.99 2.41 3.220(2) 139 yes
C3 H3 O2 1_455 0.95 2.56 3.285(2) 133 yes
C6 H6 O3 . 0.95 2.38 2.800(2) 107 yes
C11 H11B O3 1_545 0.99 2.50 3.412(2) 153 yes

loop_
_geom_torsion_atom_site_label_1
_geom_torsion_atom_site_label_2
_geom_torsion_atom_site_label_3
_geom_torsion_atom_site_label_4
_geom_torsion_site_symmetry_1
_geom_torsion_site_symmetry_4
_geom_torsion
O1 S1 N1 C1 . . 166.87(12)
O2 S1 N1 C1 . . -63.99(13)
C7 S1 N1 C1 . . 50.51(14)
C2 N2 C1 N1 . . 47.3(2)
S1 N1 C1 N2 . . -66.28(17)
C1 N2 C2 C3 . . 166.39(16)
C1 N2 C2 C7 . . -15.7(3)
N2 C2 C3 C4 . . 175.51(16)
C7 C2 C3 C4 . . -2.5(3)
C2 C3 C4 C5 . . -1.3(3)
C2 C3 C4 Cl1 . . 178.41(13)
C3 C4 C5 C6 . . 3.2(3)
Cl1 C4 C5 C6 . . -176.47(13)
C3 C4 C5 S2 . . -175.12(14)
Cl1 C4 C5 S2 . . 5.2(2)
O3 S2 C5 C6 . . -5.88(16)
O4 S2 C5 C6 . . 122.85(14)
N3 S2 C5 C6 . . -120.79(15)
O3 S2 C5 C4 . . 172.46(15)
O4 S2 C5 C4 . . -58.81(17)
N3 S2 C5 C4 . . 57.55(18)
C4 C5 C6 C7 . . -1.3(3)
S2 C5 C6 C7 . . 177.15(14)
C5 C6 C7 C2 . . -2.5(3)
C5 C6 C7 S1 . . 179.43(13)
N2 C2 C7 C6 . . -173.58(17)
C3 C2 C7 C6 . . 4.4(3)
N2 C2 C7 S1 . . 4.4(2)
C3 C2 C7 S1 . . -177.61(13)
O1 S1 C7 C6 . . 41.38(17)
O2 S1 C7 C6 . . -89.67(15)
N1 S1 C7 C6 . . 156.76(15)
O1 S1 C7 C2 . . -136.70(14)
O2 S1 C7 C2 . . 92.25(15)
N1 S1 C7 C2 . . -21.32(16)
C9 O5 C8 C9 2_566 . -57.3(3)
O5 C8 C9 O5 . 2_566 57.7(2)
C11 O6 C10 C11 2_656 . -57.4(2)
O6 C10 C11 O6 . 2_656 57.7(2)
